data_1542333
loop_
_publ_author_name
'Bigler, Raphael'
'Mezzetti, Antonio'

_publ_section_title
;
 Highly Enantioselective Transfer Hydrogenation of Polar Double Bonds by
 Macrocyclic Iron(II)/(NH)2P2Catalysts
;
_journal_issue 2
_journal_name_full 'Organic Process Research &amp; Development'
_journal_page_first 253
_journal_paper_doi 10.1021/acs.oprd.5b00391
_journal_volume 20
_journal_year 2016
_chemical_absolute_configuration syn
_chemical_formula_moiety 'C32 H32 O6 P2'
_chemical_formula_sum 'C32 H32 O6 P2'
_chemical_formula_weight 574.51
_space_group_crystal_system triclinic
_space_group_IT_number 1
_space_group_name_Hall 'P 1'
_space_group_name_H-M_alt 'P 1'
_symmetry_space_group_name_Hall 'P 1'
_symmetry_space_group_name_H-M 'P 1'
_atom_sites_solution_hydrogens geom
_audit_creation_method SHELXL-2014/7
_cell_angle_alpha 104.212(3)
_cell_angle_beta 98.226(3)
_cell_angle_gamma 96.026(3)
_cell_formula_units_Z 1
_cell_length_a 8.4358(4)
_cell_length_b 8.6021(4)
_cell_length_c 9.8323(4)
_cell_measurement_reflns_used 7724
_cell_measurement_temperature 100(2)
_cell_measurement_theta_max 29.13
_cell_measurement_theta_min 2.47
_cell_volume 677.20(5)
_computing_structure_refinement 'SHELXL-2014/7 (Sheldrick, 2014)'
_diffrn_ambient_temperature 100(2)
_diffrn_detector 'Bruker APEX2 area detector'
_diffrn_detector_area_resol_mean 8.33
_diffrn_detector_type 'CCD area detector'
_diffrn_measured_fraction_theta_full 1.000
_diffrn_measured_fraction_theta_max 0.999
_diffrn_measurement_device 'fixed chi three-circle diffractometer'
_diffrn_measurement_device_type 'Bruker SMART Apex2'
_diffrn_measurement_method '\w and \f scans'
_diffrn_radiation_monochromator graphite
_diffrn_radiation_probe x-ray
_diffrn_radiation_type MoK\a
_diffrn_radiation_wavelength 0.71073
_diffrn_reflns_av_R_equivalents 0.1077
_diffrn_reflns_av_unetI/netI 0.0836
_diffrn_reflns_laue_measured_fraction_full 1.000
_diffrn_reflns_laue_measured_fraction_max 0.999
_diffrn_reflns_limit_h_max 11
_diffrn_reflns_limit_h_min -11
_diffrn_reflns_limit_k_max 11
_diffrn_reflns_limit_k_min -11
_diffrn_reflns_limit_l_max 13
_diffrn_reflns_limit_l_min -13
_diffrn_reflns_number 31764
_diffrn_reflns_point_group_measured_fraction_full 1.000
_diffrn_reflns_point_group_measured_fraction_max 0.999
_diffrn_reflns_theta_full 26.000
_diffrn_reflns_theta_max 29.572
_diffrn_reflns_theta_min 2.170
_diffrn_source 'sealed tube'
_diffrn_standards_number 0
_exptl_absorpt_coefficient_mu 0.207
_exptl_absorpt_correction_type none
_exptl_crystal_density_diffrn 1.409
_exptl_crystal_description block
_exptl_crystal_F_000 302
_exptl_crystal_size_max 0.307
_exptl_crystal_size_mid 0.230
_exptl_crystal_size_min 0.212
_refine_diff_density_max 0.673
_refine_diff_density_min -0.291
_refine_diff_density_rms 0.072
_refine_ls_abs_structure_details
;
 Flack x determined using 2574 quotients [(I+)-(I-)]/[(I+)+(I-)]
 (Parsons, Flack and Wagner, Acta Cryst. B69 (2013) 249-259).
;
_refine_ls_abs_structure_Flack -0.02(7)
_refine_ls_extinction_method none
_refine_ls_goodness_of_fit_ref 0.973
_refine_ls_hydrogen_treatment constr
_refine_ls_matrix_type full
_refine_ls_number_parameters 361
_refine_ls_number_reflns 7614
_refine_ls_number_restraints 3
_refine_ls_restrained_S_all 0.973
_refine_ls_R_factor_all 0.0620
_refine_ls_R_factor_gt 0.0509
_refine_ls_shift/su_max 0.000
_refine_ls_shift/su_mean 0.000
_refine_ls_structure_factor_coef Fsqd
_refine_ls_weighting_details 'w=1/[\s^2^(Fo^2^)+(0.0577P)^2^] where P=(Fo^2^+2Fc^2^)/3'
_refine_ls_weighting_scheme calc
_refine_ls_wR_factor_gt 0.1110
_refine_ls_wR_factor_ref 0.1154
_reflns_Friedel_coverage 1.000
_reflns_friedel_fraction_full 1.000
_reflns_friedel_fraction_max 0.999
_reflns_number_gt 6277
_reflns_number_total 7614
_reflns_threshold_expression 'I > 2\s(I)'
_cod_data_source_file op5b00391_si_002.cif
_cod_data_source_block Compound4
_cod_depositor_comments 'Adding full bibliography for 1542332--1542333.cif.'
_cod_database_code 1542333
_shelx_shelxl_version_number 2014/7
_shelx_space_group_comment
;
The symmetry employed for this shelxl refinement is uniquely defined
by the following loop, which should always be used as a source of
symmetry information in preference to the above space-group names.
They are only intended as comments.
;
_shelx_estimated_absorpt_t_min 0.939
_shelx_estimated_absorpt_t_max 0.957

loop_
_space_group_symop_operation_xyz
'x, y, z'

loop_
_atom_site_label
_atom_site_type_symbol
_atom_site_fract_x
_atom_site_fract_y
_atom_site_fract_z
_atom_site_U_iso_or_equiv
_atom_site_adp_type
_atom_site_occupancy
_atom_site_site_symmetry_order
_atom_site_calc_flag
_atom_site_refinement_flags_posn
_atom_site_refinement_flags_adp
P1 P 0.53730(9) 0.33626(10) 0.36630(9) 0.01481(19) Uani 1 1 d . .
P2 P 0.54937(9) 0.67201(9) 0.78747(9) 0.0154(2) Uani 1 1 d . .
O1 O 0.4286(3) 0.4020(3) 0.2690(3) 0.0202(6) Uani 1 1 d . .
O4 O 0.0687(3) 0.0058(3) 0.2448(3) 0.0233(6) Uani 1 1 d . .
O3 O 0.1744(3) 0.0689(4) 0.0627(3) 0.0238(6) Uani 1 1 d . .
O2 O 0.6726(3) 0.6052(3) 0.8715(3) 0.0211(6) Uani 1 1 d . .
O5 O 0.2778(3) 0.8133(3) 0.6219(3) 0.0223(6) Uani 1 1 d . .
O6 O 0.0393(3) 0.8491(4) 0.6905(3) 0.0287(6) Uani 1 1 d . .
C12 C 0.7467(4) 0.4031(4) 0.3638(4) 0.0181(8) Uani 1 1 d . .
C32 C 0.5455(4) 0.9865(4) 0.9410(4) 0.0159(7) Uani 1 1 d . .
H32 H 0.4944 0.9396 1.0020 0.019 Uiso 1 1 calc R U
C3 C 0.5053(4) 0.1160(4) 0.3227(4) 0.0148(7) Uani 1 1 d . .
C1 C 0.5145(4) 0.4062(4) 0.5510(4) 0.0175(7) Uani 1 1 d . .
H1A H 0.4061 0.3670 0.5618 0.021 Uiso 1 1 calc R U
H1B H 0.5911 0.3636 0.6104 0.021 Uiso 1 1 calc R U
C17 C 0.8770(4) 0.3945(5) 0.4655(4) 0.0229(8) Uani 1 1 d . .
H17 H 0.8584 0.3519 0.5410 0.028 Uiso 1 1 calc R U
C30 C 0.6573(4) 1.2243(4) 0.8827(4) 0.0182(7) Uani 1 1 d . .
H30 H 0.6791 1.3367 0.9028 0.022 Uiso 1 1 calc R U
C21 C 0.0613(5) 0.4887(5) 0.8946(4) 0.0264(9) Uani 1 1 d . .
H21 H -0.0349 0.4446 0.9153 0.032 Uiso 1 1 calc R U
C19 C 0.3436(4) 0.4893(5) 0.8902(4) 0.0216(8) Uani 1 1 d . .
H19 H 0.4381 0.4467 0.9112 0.026 Uiso 1 1 calc R U
C31 C 0.5773(4) 1.1534(4) 0.9692(4) 0.0207(7) Uani 1 1 d . .
H31 H 0.5443 1.2182 1.0476 0.025 Uiso 1 1 calc R U
C9 C 0.2051(4) 0.0929(4) 0.2121(4) 0.0174(7) Uani 1 1 d . .
H9 H 0.2175 0.2084 0.2614 0.021 Uiso 1 1 calc R U
C24 C 0.2001(4) 0.8298(5) 0.7413(4) 0.0203(7) Uani 1 1 d . .
H24 H 0.2525 0.9271 0.8157 0.024 Uiso 1 1 calc R U
C23 C 0.2053(4) 0.6834(5) 0.7988(4) 0.0190(7) Uani 1 1 d . .
C13 C 0.7765(5) 0.4740(5) 0.2546(4) 0.0234(8) Uani 1 1 d . .
H13 H 0.6907 0.4839 0.1879 0.028 Uiso 1 1 calc R U
C5 C 0.6185(5) -0.1319(5) 0.3216(4) 0.0226(8) Uani 1 1 d . .
H5 H 0.7060 -0.1828 0.3464 0.027 Uiso 1 1 calc R U
C20 C 0.2009(5) 0.4243(5) 0.9234(5) 0.0301(9) Uani 1 1 d . .
H20 H 0.1998 0.3380 0.9648 0.036 Uiso 1 1 calc R U
C4 C 0.6343(4) 0.0344(5) 0.3558(4) 0.0203(7) Uani 1 1 d . .
H4 H 0.7339 0.0946 0.4024 0.024 Uiso 1 1 calc R U
C7 C 0.3423(4) -0.1455(4) 0.2158(4) 0.0193(7) Uani 1 1 d . .
H7 H 0.2439 -0.2066 0.1671 0.023 Uiso 1 1 calc R U
C27 C 0.5900(4) 0.8881(4) 0.8207(4) 0.0142(7) Uani 1 1 d . .
C28 C 0.6704(4) 0.9608(4) 0.7337(4) 0.0185(7) Uani 1 1 d . .
H28 H 0.7010 0.8968 0.6537 0.022 Uiso 1 1 calc R U
C22 C 0.0635(4) 0.6189(5) 0.8349(4) 0.0237(8) Uani 1 1 d . .
H22 H -0.0308 0.6637 0.8186 0.028 Uiso 1 1 calc R U
C6 C 0.4708(5) -0.2241(5) 0.2497(4) 0.0209(8) Uani 1 1 d . .
H6 H 0.4591 -0.3367 0.2251 0.025 Uiso 1 1 calc R U
C15 C 1.0633(5) 0.5148(5) 0.3448(5) 0.0333(10) Uani 1 1 d . .
H15 H 1.1691 0.5491 0.3371 0.040 Uiso 1 1 calc R U
C8 C 0.3559(4) 0.0218(4) 0.2524(4) 0.0160(7) Uani 1 1 d . .
C29 C 0.7055(4) 1.1278(4) 0.7650(4) 0.0201(7) Uani 1 1 d . .
H29 H 0.7615 1.1754 0.7072 0.024 Uiso 1 1 calc R U
C2 C 0.5441(4) 0.5919(4) 0.5985(4) 0.0189(8) Uani 1 1 d . .
H2A H 0.4591 0.6330 0.5463 0.023 Uiso 1 1 calc R U
H2B H 0.6462 0.6302 0.5747 0.023 Uiso 1 1 calc R U
C18 C 0.3483(4) 0.6166(4) 0.8263(4) 0.0166(7) Uani 1 1 d . .
C16 C 1.0341(5) 0.4491(5) 0.4544(5) 0.0303(9) Uani 1 1 d . .
H16 H 1.1202 0.4411 0.5216 0.036 Uiso 1 1 calc R U
C26 C 0.2246(5) 0.9356(6) 0.5599(5) 0.0339(10) Uani 1 1 d . .
H26A H 0.2227 0.9057 0.4579 0.041 Uiso 1 1 calc R U
H26B H 0.2944 1.0383 0.6021 0.041 Uiso 1 1 calc R U
C25 C 0.0556(5) 0.9458(7) 0.5927(5) 0.0420(12) Uani 1 1 d . .
H25A H 0.0431 1.0572 0.6354 0.050 Uiso 1 1 calc R U
H25B H -0.0248 0.9035 0.5067 0.050 Uiso 1 1 calc R U
C10 C 0.0049(4) 0.0725(5) 0.0292(4) 0.0261(8) Uani 1 1 d . .
H10A H -0.0383 0.0131 -0.0688 0.031 Uiso 1 1 calc R U
H10B H -0.0182 0.1829 0.0444 0.031 Uiso 1 1 calc R U
C14 C 0.9360(5) 0.5303(5) 0.2460(5) 0.0321(10) Uani 1 1 d . .
H14 H 0.9561 0.5780 0.1737 0.039 Uiso 1 1 calc R U
C11 C -0.0640(5) -0.0087(7) 0.1314(5) 0.0387(12) Uani 1 1 d . .
H11A H -0.1511 0.0448 0.1672 0.046 Uiso 1 1 calc R U
H11B H -0.1055 -0.1218 0.0852 0.046 Uiso 1 1 calc R U

loop_
_atom_site_aniso_label
_atom_site_aniso_U_11
_atom_site_aniso_U_22
_atom_site_aniso_U_33
_atom_site_aniso_U_23
_atom_site_aniso_U_13
_atom_site_aniso_U_12
P1 0.0146(4) 0.0139(4) 0.0148(4) 0.0010(3) 0.0039(3) 0.0019(3)
P2 0.0148(4) 0.0151(5) 0.0161(5) 0.0015(4) 0.0065(3) 0.0020(3)
O1 0.0197(12) 0.0164(13) 0.0244(15) 0.0062(11) 0.0025(11) 0.0026(10)
O4 0.0147(11) 0.0354(15) 0.0203(14) 0.0089(12) 0.0049(10) -0.0007(10)
O3 0.0193(12) 0.0387(16) 0.0169(13) 0.0105(12) 0.0060(10) 0.0081(11)
O2 0.0162(12) 0.0201(14) 0.0281(16) 0.0067(12) 0.0061(11) 0.0035(10)
O5 0.0240(12) 0.0303(14) 0.0163(13) 0.0081(11) 0.0082(10) 0.0089(11)
O6 0.0205(13) 0.0452(18) 0.0244(15) 0.0114(13) 0.0058(11) 0.0139(12)
C12 0.0191(17) 0.0157(18) 0.0166(18) -0.0030(14) 0.0082(14) 0.0004(14)
C32 0.0174(15) 0.0185(17) 0.0119(16) 0.0033(14) 0.0047(12) 0.0014(13)
C3 0.0206(17) 0.0123(17) 0.0122(17) 0.0028(14) 0.0054(13) 0.0035(13)
C1 0.0209(16) 0.0123(17) 0.0188(18) -0.0002(14) 0.0088(13) 0.0035(13)
C17 0.0197(17) 0.0236(19) 0.022(2) -0.0013(16) 0.0040(15) 0.0030(14)
C30 0.0178(16) 0.0144(17) 0.0194(19) 0.0015(14) -0.0004(14) 0.0010(13)
C21 0.0197(18) 0.032(2) 0.024(2) 0.0006(17) 0.0105(15) -0.0072(16)
C19 0.0222(18) 0.021(2) 0.023(2) 0.0061(16) 0.0071(15) 0.0031(15)
C31 0.0226(17) 0.0196(18) 0.0168(18) -0.0011(15) 0.0044(14) 0.0020(14)
C9 0.0166(15) 0.0195(17) 0.0147(17) 0.0031(14) 0.0033(13) -0.0018(13)
C24 0.0178(16) 0.028(2) 0.0147(17) 0.0022(15) 0.0054(13) 0.0075(14)
C23 0.0177(16) 0.0279(19) 0.0076(16) -0.0016(14) 0.0012(12) 0.0025(14)
C13 0.0263(19) 0.020(2) 0.021(2) -0.0015(16) 0.0082(16) -0.0003(15)
C5 0.0251(18) 0.0223(19) 0.0215(19) 0.0055(16) 0.0029(15) 0.0104(15)
C20 0.033(2) 0.026(2) 0.031(2) 0.0072(18) 0.0136(18) -0.0045(17)
C4 0.0176(15) 0.0246(19) 0.0169(18) 0.0043(15) -0.0014(13) 0.0040(14)
C7 0.0196(16) 0.0205(18) 0.0167(18) 0.0025(15) 0.0061(14) -0.0011(14)
C27 0.0123(15) 0.0147(17) 0.0143(17) 0.0015(14) 0.0021(13) 0.0020(13)
C28 0.0170(15) 0.0235(18) 0.0141(17) 0.0020(14) 0.0051(13) 0.0033(13)
C22 0.0153(16) 0.036(2) 0.0162(18) 0.0008(16) 0.0022(14) 0.0013(15)
C6 0.0294(19) 0.0153(18) 0.0181(19) 0.0032(15) 0.0071(15) 0.0031(14)
C15 0.0223(19) 0.030(2) 0.039(3) -0.009(2) 0.0155(18) -0.0037(17)
C8 0.0174(15) 0.0214(18) 0.0099(16) 0.0048(14) 0.0049(12) 0.0019(13)
C29 0.0178(16) 0.0233(19) 0.0215(19) 0.0078(16) 0.0074(14) 0.0032(14)
C2 0.0236(18) 0.0174(19) 0.0174(18) 0.0030(15) 0.0109(14) 0.0039(14)
C18 0.0160(15) 0.0186(18) 0.0125(17) -0.0008(14) 0.0047(13) -0.0007(13)
C16 0.0166(17) 0.031(2) 0.033(2) -0.0075(19) 0.0001(16) 0.0022(15)
C26 0.034(2) 0.046(3) 0.030(2) 0.017(2) 0.0127(18) 0.017(2)
C25 0.031(2) 0.065(3) 0.042(3) 0.028(3) 0.0098(19) 0.022(2)
C10 0.0170(16) 0.038(2) 0.021(2) 0.0048(17) -0.0001(14) 0.0049(16)
C14 0.036(2) 0.027(2) 0.032(2) -0.0004(18) 0.0203(19) -0.0028(18)
C11 0.0172(19) 0.066(3) 0.037(3) 0.026(3) 0.0003(18) -0.001(2)

loop_
_atom_type_symbol
_atom_type_description
_atom_type_scat_dispersion_real
_atom_type_scat_dispersion_imag
_atom_type_scat_source
C C 0.0033 0.0016 'International Tables Vol C Tables 4.2.6.8 and 6.1.1.4'
H H 0.0000 0.0000 'International Tables Vol C Tables 4.2.6.8 and 6.1.1.4'
O O 0.0106 0.0060 'International Tables Vol C Tables 4.2.6.8 and 6.1.1.4'
P P 0.1023 0.0942 'International Tables Vol C Tables 4.2.6.8 and 6.1.1.4'

loop_
_geom_angle_atom_site_label_1
_geom_angle_atom_site_label_2
_geom_angle_atom_site_label_3
_geom_angle
O1 P1 C12 110.66(17)
O1 P1 C1 112.99(17)
C12 P1 C1 105.09(17)
O1 P1 C3 113.11(16)
C12 P1 C3 108.29(16)
C1 P1 C3 106.24(17)
O2 P2 C27 113.07(15)
O2 P2 C2 110.79(16)
C27 P2 C2 105.62(17)
O2 P2 C18 110.00(16)
C27 P2 C18 109.02(16)
C2 P2 C18 108.14(17)
C9 O4 C11 106.8(3)
C9 O3 C10 104.3(3)
C24 O5 C26 103.2(3)
C24 O6 C25 104.6(3)
C13 C12 C17 119.0(3)
C13 C12 P1 116.3(3)
C17 C12 P1 124.6(3)
C31 C32 C27 120.1(3)
C31 C32 H32 120.0
C27 C32 H32 120.0
C4 C3 C8 117.7(3)
C4 C3 P1 119.4(3)
C8 C3 P1 122.8(3)
C2 C1 P1 109.9(2)
C2 C1 H1A 109.7
P1 C1 H1A 109.7
C2 C1 H1B 109.7
P1 C1 H1B 109.7
H1A C1 H1B 108.2
C16 C17 C12 120.3(4)
C16 C17 H17 119.8
C12 C17 H17 119.8
C31 C30 C29 119.8(3)
C31 C30 H30 120.1
C29 C30 H30 120.1
C20 C21 C22 120.3(3)
C20 C21 H21 119.8
C22 C21 H21 119.8
C20 C19 C18 121.5(4)
C20 C19 H19 119.2
C18 C19 H19 119.2
C30 C31 C32 120.6(3)
C30 C31 H31 119.7
C32 C31 H31 119.7
O3 C9 O4 105.8(3)
O3 C9 C8 108.9(3)
O4 C9 C8 109.6(3)
O3 C9 H9 110.8
O4 C9 H9 110.8
C8 C9 H9 110.8
O5 C24 O6 104.7(3)
O5 C24 C23 111.0(3)
O6 C24 C23 111.9(3)
O5 C24 H24 109.7
O6 C24 H24 109.7
C23 C24 H24 109.7
C22 C23 C18 119.2(3)
C22 C23 C24 117.7(3)
C18 C23 C24 123.0(3)
C12 C13 C14 119.8(4)
C12 C13 H13 120.1
C14 C13 H13 120.1
C4 C5 C6 119.8(3)
C4 C5 H5 120.1
C6 C5 H5 120.1
C21 C20 C19 119.4(4)
C21 C20 H20 120.3
C19 C20 H20 120.3
C5 C4 C3 122.0(3)
C5 C4 H4 119.0
C3 C4 H4 119.0
C6 C7 C8 121.7(3)
C6 C7 H7 119.2
C8 C7 H7 119.2
C28 C27 C32 118.9(3)
C28 C27 P2 121.9(3)
C32 C27 P2 119.2(3)
C29 C28 C27 120.6(3)
C29 C28 H28 119.7
C27 C28 H28 119.7
C21 C22 C23 120.8(3)
C21 C22 H22 119.6
C23 C22 H22 119.6
C7 C6 C5 118.9(3)
C7 C6 H6 120.5
C5 C6 H6 120.5
C16 C15 C14 120.3(3)
C16 C15 H15 119.9
C14 C15 H15 119.9
C7 C8 C3 119.8(3)
C7 C8 C9 116.5(3)
C3 C8 C9 123.7(3)
C28 C29 C30 120.1(3)
C28 C29 H29 120.0
C30 C29 H29 120.0
C1 C2 P2 112.9(2)
C1 C2 H2A 109.0
P2 C2 H2A 109.0
C1 C2 H2B 109.0
P2 C2 H2B 109.0
H2A C2 H2B 107.8
C19 C18 C23 118.7(3)
C19 C18 P2 112.2(3)
C23 C18 P2 129.1(3)
C15 C16 C17 120.5(4)
C15 C16 H16 119.8
C17 C16 H16 119.8
O5 C26 C25 104.1(3)
O5 C26 H26A 110.9
C25 C26 H26A 110.9
O5 C26 H26B 110.9
C25 C26 H26B 110.9
H26A C26 H26B 108.9
O6 C25 C26 105.0(3)
O6 C25 H25A 110.8
C26 C25 H25A 110.8
O6 C25 H25B 110.8
C26 C25 H25B 110.8
H25A C25 H25B 108.8
O3 C10 C11 103.2(3)
O3 C10 H10A 111.1
C11 C10 H10A 111.1
O3 C10 H10B 111.1
C11 C10 H10B 111.1
H10A C10 H10B 109.1
C15 C14 C13 120.0(4)
C15 C14 H14 120.0
C13 C14 H14 120.0
O4 C11 C10 105.2(3)
O4 C11 H11A 110.7
C10 C11 H11A 110.7
O4 C11 H11B 110.7
C10 C11 H11B 110.7
H11A C11 H11B 108.8

loop_
_geom_bond_atom_site_label_1
_geom_bond_atom_site_label_2
_geom_bond_distance
P1 O1 1.483(3)
P1 C12 1.805(4)
P1 C1 1.812(4)
P1 C3 1.819(4)
P2 O2 1.486(3)
P2 C27 1.793(4)
P2 C2 1.808(4)
P2 C18 1.832(3)
O4 C9 1.426(4)
O4 C11 1.434(5)
O3 C9 1.413(4)
O3 C10 1.426(4)
O5 C24 1.409(4)
O5 C26 1.419(5)
O6 C24 1.418(4)
O6 C25 1.429(5)
C12 C13 1.398(5)
C12 C17 1.397(5)
C32 C31 1.383(5)
C32 C27 1.400(5)
C32 H32 0.9300
C3 C4 1.398(5)
C3 C8 1.408(5)
C1 C2 1.532(4)
C1 H1A 0.9700
C1 H1B 0.9700
C17 C16 1.387(5)
C17 H17 0.9300
C30 C31 1.373(5)
C30 C29 1.388(5)
C30 H30 0.9300
C21 C20 1.376(6)
C21 C22 1.386(6)
C21 H21 0.9300
C19 C20 1.389(5)
C19 C18 1.390(5)
C19 H19 0.9300
C31 H31 0.9300
C9 C8 1.513(5)
C9 H9 0.9800
C24 C23 1.504(5)
C24 H24 0.9800
C23 C22 1.394(5)
C23 C18 1.410(5)
C13 C14 1.403(5)
C13 H13 0.9300
C5 C4 1.374(5)
C5 C6 1.395(5)
C5 H5 0.9300
C20 H20 0.9300
C4 H4 0.9300
C7 C6 1.380(5)
C7 C8 1.383(5)
C7 H7 0.9300
C27 C28 1.386(5)
C28 C29 1.383(5)
C28 H28 0.9300
C22 H22 0.9300
C6 H6 0.9300
C15 C16 1.374(7)
C15 C14 1.382(7)
C15 H15 0.9300
C29 H29 0.9300
C2 H2A 0.9700
C2 H2B 0.9700
C16 H16 0.9300
C26 C25 1.512(6)
C26 H26A 0.9700
C26 H26B 0.9700
C25 H25A 0.9700
C25 H25B 0.9700
C10 C11 1.503(6)
C10 H10A 0.9700
C10 H10B 0.9700
C14 H14 0.9300
C11 H11A 0.9700
C11 H11B 0.9700

loop_
_geom_torsion_atom_site_label_1
_geom_torsion_atom_site_label_2
_geom_torsion_atom_site_label_3
_geom_torsion_atom_site_label_4
_geom_torsion
O1 P1 C12 C13 -12.7(3)
C1 P1 C12 C13 -135.0(3)
C3 P1 C12 C13 111.8(3)
O1 P1 C12 C17 164.5(3)
C1 P1 C12 C17 42.3(4)
C3 P1 C12 C17 -71.0(3)
O1 P1 C3 C4 151.3(3)
C12 P1 C3 C4 28.3(3)
C1 P1 C3 C4 -84.1(3)
O1 P1 C3 C8 -26.8(3)
C12 P1 C3 C8 -149.8(3)
C1 P1 C3 C8 97.8(3)
O1 P1 C1 C2 -57.0(3)
C12 P1 C1 C2 63.8(3)
C3 P1 C1 C2 178.5(2)
C13 C12 C17 C16 -2.8(5)
P1 C12 C17 C16 -180.0(3)
C29 C30 C31 C32 0.5(5)
C27 C32 C31 C30 -2.1(5)
C10 O3 C9 O4 38.0(4)
C10 O3 C9 C8 155.8(3)
C11 O4 C9 O3 -23.9(4)
C11 O4 C9 C8 -141.1(3)
C26 O5 C24 O6 43.9(4)
C26 O5 C24 C23 164.8(3)
C25 O6 C24 O5 -37.5(4)
C25 O6 C24 C23 -157.8(4)
O5 C24 C23 C22 -135.4(3)
O6 C24 C23 C22 -18.8(4)
O5 C24 C23 C18 48.9(5)
O6 C24 C23 C18 165.6(3)
C17 C12 C13 C14 2.1(5)
P1 C12 C13 C14 179.5(3)
C22 C21 C20 C19 -1.0(6)
C18 C19 C20 C21 -1.0(6)
C6 C5 C4 C3 1.0(6)
C8 C3 C4 C5 0.1(5)
P1 C3 C4 C5 -178.1(3)
C31 C32 C27 C28 1.9(5)
C31 C32 C27 P2 179.3(3)
O2 P2 C27 C28 95.8(3)
C2 P2 C27 C28 -25.5(3)
C18 P2 C27 C28 -141.5(3)
O2 P2 C27 C32 -81.5(3)
C2 P2 C27 C32 157.2(3)
C18 P2 C27 C32 41.2(3)
C32 C27 C28 C29 -0.2(5)
P2 C27 C28 C29 -177.5(3)
C20 C21 C22 C23 2.1(6)
C18 C23 C22 C21 -1.2(5)
C24 C23 C22 C21 -177.0(4)
C8 C7 C6 C5 -0.6(5)
C4 C5 C6 C7 -0.8(5)
C6 C7 C8 C3 1.8(5)
C6 C7 C8 C9 -178.6(3)
C4 C3 C8 C7 -1.5(5)
P1 C3 C8 C7 176.6(3)
C4 C3 C8 C9 178.9(3)
P1 C3 C8 C9 -3.0(4)
O3 C9 C8 C7 -71.6(4)
O4 C9 C8 C7 43.7(4)
O3 C9 C8 C3 108.0(3)
O4 C9 C8 C3 -136.7(3)
C27 C28 C29 C30 -1.3(5)
C31 C30 C29 C28 1.2(5)
P1 C1 C2 P2 -172.6(2)
O2 P2 C2 C1 55.8(3)
C27 P2 C2 C1 178.6(2)
C18 P2 C2 C1 -64.8(3)
C20 C19 C18 C23 1.9(6)
C20 C19 C18 P2 -177.5(3)
C22 C23 C18 C19 -0.8(5)
C24 C23 C18 C19 174.9(3)
C22 C23 C18 P2 178.5(3)
C24 C23 C18 P2 -5.9(5)
O2 P2 C18 C19 -17.4(3)
C27 P2 C18 C19 -142.0(3)
C2 P2 C18 C19 103.7(3)
O2 P2 C18 C23 163.3(3)
C27 P2 C18 C23 38.8(4)
C2 P2 C18 C23 -75.6(4)
C14 C15 C16 C17 1.3(6)
C12 C17 C16 C15 1.1(6)
C24 O5 C26 C25 -32.1(4)
C24 O6 C25 C26 16.5(5)
O5 C26 C25 O6 9.6(5)
C9 O3 C10 C11 -36.2(4)
C16 C15 C14 C13 -2.0(6)
C12 C13 C14 C15 0.3(6)
C9 O4 C11 C10 1.2(5)
O3 C10 C11 O4 21.4(5)
